data_1571582
loop_
_publ_author_name
'Zhao, Lingzi'
'Liu, Feipeng'
'Zhuang, Yan'
'Shen, Mengyang'
'Xue, Jing'
'Wang, Xuchao'
'Zhang, Yuting'
'Rong, Zi-Qiang'

_publ_section_title
;
 CoH-catalyzed asymmetric remote hydroalkylation of heterocyclic alkenes:
 a rapid approach to chiral five-membered S- and O-heterocycles.
;
_journal_issue 23
_journal_name_full 'Chemical science'
_journal_page_first 8888
_journal_page_last 8895
_journal_paper_doi 10.1039/d4sc01149j
_journal_volume 15
_journal_year 2024
_chemical_absolute_configuration ad
_chemical_formula_moiety 'C20 H24 O3 S'
_chemical_formula_sum 'C20 H24 O3 S'
_chemical_formula_weight 344.45
_space_group_crystal_system monoclinic
_space_group_IT_number 4
_space_group_name_Hall 'P 2yb'
_space_group_name_H-M_alt 'P 1 21 1'
_atom_sites_solution_hydrogens geom
_atom_sites_solution_primary iterative
_audit_creation_date 2023-10-19
_audit_creation_method
;
Olex2 1.2
(compiled 2018.05.29 svn.r3508 for OlexSys, GUI svn.r5506)
;
_audit_update_record
;
2023-12-28 deposited with the CCDC.	2024-05-07 downloaded from the CCDC.
;
_cell_angle_alpha 90
_cell_angle_beta 94.875(10)
_cell_angle_gamma 90
_cell_formula_units_Z 2
_cell_length_a 6.243(2)
_cell_length_b 8.030(3)
_cell_length_c 19.073(7)
_cell_measurement_reflns_used 3138
_cell_measurement_temperature 193.00
_cell_measurement_theta_max 27.67
_cell_measurement_theta_min 2.75
_cell_volume 952.7(6)
_computing_cell_refinement 'SAINT V8.40B (Bruker, 2019)'
_computing_data_collection 'APEX4 V2022.10-1 (Bruker, 2022)'
_computing_data_reduction 'SAINT V8.40B (Bruker, 2019)'
_computing_molecular_graphics 'Olex2 (Dolomanov et al., 2009)'
_computing_publication_material 'Olex2 (Dolomanov et al., 2009)'
_computing_structure_refinement 'olex2.refine (Bourhis et al., 2015)'
_computing_structure_solution 'olex2.solve (Bourhis et al., 2015)'
_diffrn_ambient_temperature 193.0
_diffrn_detector CPAD
_diffrn_detector_area_resol_mean 7.41
_diffrn_detector_type 'Bruker PHOTON 100'
_diffrn_measured_fraction_theta_full 0.987
_diffrn_measured_fraction_theta_max 0.987
_diffrn_measurement_device 'four-circle diffractometer'
_diffrn_measurement_device_type 'Bruker APEX-II CCD'
_diffrn_measurement_method '\f and \w scans'
_diffrn_measurement_specimen_support 'nylon loop'
_diffrn_radiation_monochromator 'Helios Multi-layer Optic'
_diffrn_radiation_probe x-ray
_diffrn_radiation_type MoK\a
_diffrn_radiation_wavelength 0.71073
_diffrn_reflns_av_R_equivalents 0.0497
_diffrn_reflns_av_unetI/netI 0.0728
_diffrn_reflns_Laue_measured_fraction_full 0.987
_diffrn_reflns_Laue_measured_fraction_max 0.987
_diffrn_reflns_limit_h_max 6
_diffrn_reflns_limit_h_min -7
_diffrn_reflns_limit_k_max 9
_diffrn_reflns_limit_k_min -9
_diffrn_reflns_limit_l_max 22
_diffrn_reflns_limit_l_min -22
_diffrn_reflns_number 5375
_diffrn_reflns_point_group_measured_fraction_full 0.924
_diffrn_reflns_point_group_measured_fraction_max 0.924
_diffrn_reflns_theta_full 25.186
_diffrn_reflns_theta_max 25.186
_diffrn_reflns_theta_min 2.143
_diffrn_source TXS
_diffrn_source_current 40.0
_diffrn_source_power 1.8
_diffrn_source_type 'Rotaing Anode'
_diffrn_source_voltage 45.0
_diffrn_standards_number 0
_exptl_absorpt_coefficient_mu 0.184
_exptl_absorpt_correction_T_max 0.7452
_exptl_absorpt_correction_T_min 0.5107
_exptl_absorpt_correction_type none
_exptl_absorpt_process_details
;
SADABS-2016/2 (Bruker,2016/2) was used for absorption correction.
wR2(int) was 0.1464 before and 0.0828 after correction.
The Ratio of minimum to maximum transmission is 0.6853.
The \l/2 correction factor is Not present.
;
_exptl_crystal_density_diffrn 1.201
_exptl_crystal_description block
_exptl_crystal_F_000 368
_exptl_crystal_size_max 0.13
_exptl_crystal_size_mid 0.12
_exptl_crystal_size_min 0.1
_refine_diff_density_max 1.096
_refine_diff_density_min -0.609
_refine_diff_density_rms 0.112
_refine_ls_abs_structure_details
;
 Flack x determined using 956 quotients [(I+)-(I-)]/[(I+)+(I-)]
 (Parsons, Flack and Wagner, Acta Cryst. B69 (2013) 249-259).
;
_refine_ls_abs_structure_Flack 0.19(10)
_refine_ls_extinction_method none
_refine_ls_goodness_of_fit_ref 1.121
_refine_ls_hydrogen_treatment constr
_refine_ls_matrix_type full
_refine_ls_number_parameters 217
_refine_ls_number_reflns 3180
_refine_ls_number_restraints 1
_refine_ls_restrained_S_all 1.121
_refine_ls_R_factor_all 0.1040
_refine_ls_R_factor_gt 0.0922
_refine_ls_shift/su_max 0.000
_refine_ls_shift/su_mean 0.000
_refine_ls_structure_factor_coef Fsqd
_refine_ls_weighting_details 'w=1/[\s^2^(Fo^2^)+(0.1295P)^2^+2.0004P] where P=(Fo^2^+2Fc^2^)/3'
_refine_ls_weighting_scheme calc
_refine_ls_wR_factor_gt 0.2420
_refine_ls_wR_factor_ref 0.2547
_reflns_Friedel_coverage 0.738
_reflns_Friedel_fraction_full 0.852
_reflns_Friedel_fraction_max 0.852
_reflns_number_gt 2746
_reflns_number_total 3180
_reflns_threshold_expression 'I > 2\s(I)'
_cod_data_source_file d4sc01149j2.cif
_cod_data_source_block 230427_wq_xgd_zlz_0m
_cod_depositor_comments
;
The following automatic conversions were performed:

data item '_diffrn_radiation_probe' value 'X-ray' was changed to
'x-ray' in accordance with the
/home/data/users/saulius/crontab/automatic-downloads/rss-feeds/RSC/lib/dictionaries/cif_core.dic
dictionary named 'cif_core.dic' version 2.4.2 last updated on
2011-04-26.

Automatic conversion script
Id: cif_fix_values 8170 2020-07-09 18:12:32Z antanas 

 Adding full bibliography for 1571582.cif.
;
_cod_database_code 1571582
_shelx_shelxl_version_number 2019/3
_shelx_space_group_comment
;
The symmetry employed for this shelxl refinement is uniquely defined
by the following loop, which should always be used as a source of
symmetry information in preference to the above space-group names.
They are only intended as comments.
;
_shelx_estimated_absorpt_t_max 0.982
_shelx_estimated_absorpt_t_min 0.977
_olex2_refinement_description
;
;
_olex2_submission_special_instructions 'No special instructions were received'
_site XU

loop_
_space_group_symop_operation_xyz
'x, y, z'
'-x, y+1/2, -z'

loop_
_atom_site_label
_atom_site_type_symbol
_atom_site_fract_x
_atom_site_fract_y
_atom_site_fract_z
_atom_site_U_iso_or_equiv
_atom_site_adp_type
_atom_site_occupancy
_atom_site_site_symmetry_order
_atom_site_calc_flag
_atom_site_refinement_flags_posn
_atom_site_refinement_flags_adp
_atom_site_refinement_flags_occupancy
_atom_site_disorder_assembly
_atom_site_disorder_group
S1 S 0.2457(3) 0.5018(3) -0.01651(10) 0.0285(5) Uani 1 1 d . . . . .
O2 O 0.2523(13) 0.6538(8) -0.0569(4) 0.0385(17) Uani 1 1 d . . . . .
O1 O 0.2379(13) 0.3468(9) -0.0564(4) 0.0415(19) Uani 1 1 d . . . . .
O004 O 0.3842(10) 0.5282(10) 0.5841(3) 0.0408(18) Uani 1 1 d . . . . .
C2 C 0.3581(14) 0.4569(11) 0.1159(6) 0.046(3) Uani 1 1 d . . . . .
H2A H 0.450973 0.489887 0.158274 0.055 Uiso 1 1 calc R U . . .
H2B H 0.335390 0.334945 0.117508 0.055 Uiso 1 1 calc R U . . .
C15 C 0.6468(14) 0.4542(11) 0.6803(4) 0.034(2) Uani 1 1 d . . . . .
C1 C 0.4627(11) 0.5023(16) 0.0514(4) 0.0339(16) Uani 1 1 d . . . . .
H1A H 0.573709 0.419492 0.041395 0.041 Uiso 1 1 calc R U . . .
H1B H 0.530187 0.613707 0.056161 0.041 Uiso 1 1 calc R U . . .
C3 C 0.1406(13) 0.5479(10) 0.1144(4) 0.031(2) Uani 1 1 d . . . . .
H3 H 0.170544 0.670252 0.116737 0.038 Uiso 1 1 calc R U . . .
C4 C 0.0341(11) 0.5091(15) 0.0408(3) 0.0282(15) Uani 1 1 d . . . . .
H4A H -0.070966 0.596932 0.025499 0.034 Uiso 1 1 calc R U . . .
H4B H -0.041834 0.400865 0.040726 0.034 Uiso 1 1 calc R U . . .
C17 C 0.9142(17) 0.5220(18) 0.7748(5) 0.053(3) Uani 1 1 d . . . . .
H17 H 1.058075 0.549944 0.790639 0.064 Uiso 1 1 calc R U . . .
C16 C 0.8564(16) 0.502(2) 0.7014(5) 0.054(2) Uani 1 1 d . . . . .
H16 H 0.958181 0.520249 0.667936 0.065 Uiso 1 1 calc R U . . .
C10 C 0.3762(16) 0.4154(15) 0.4642(5) 0.046(2) Uani 1 1 d . . . . .
H10 H 0.503406 0.352384 0.475224 0.055 Uiso 1 1 calc R U . . .
C5 C -0.0045(12) 0.5061(18) 0.1727(4) 0.0379(18) Uani 1 1 d . . . . .
H5A H -0.057048 0.390347 0.165955 0.045 Uiso 1 1 calc R U . . .
H5B H -0.131174 0.580691 0.168205 0.045 Uiso 1 1 calc R U . . .
C14 C 0.5807(17) 0.4322(15) 0.6009(5) 0.048(3) Uani 1 1 d . . . . .
H14A H 0.696458 0.473027 0.572942 0.058 Uiso 1 1 calc R U . . .
H14B H 0.555026 0.313095 0.589850 0.058 Uiso 1 1 calc R U . . .
C9 C 0.2704(18) 0.4093(14) 0.3952(5) 0.045(2) Uani 1 1 d . . . . .
H9 H 0.329784 0.345232 0.359703 0.054 Uiso 1 1 calc R U . . .
C13 C 0.0029(16) 0.5987(15) 0.4316(5) 0.046(3) Uani 1 1 d . . . . .
H13 H -0.120903 0.665254 0.420186 0.056 Uiso 1 1 calc R U . . .
C8 C 0.0778(14) 0.498(2) 0.3793(4) 0.044(2) Uani 1 1 d . . . . .
C12 C 0.1037(16) 0.6062(15) 0.5014(5) 0.044(2) Uani 1 1 d . . . . .
H12 H 0.045555 0.670891 0.536874 0.053 Uiso 1 1 calc R U . . .
C11 C 0.2935(13) 0.5133(19) 0.5151(4) 0.041(2) Uani 1 1 d . . . . .
C6 C 0.1078(16) 0.5231(17) 0.2478(4) 0.047(3) Uani 1 1 d . . . . .
H6A H 0.230618 0.444784 0.252888 0.057 Uiso 1 1 calc R U . . .
H6B H 0.166250 0.637342 0.253698 0.057 Uiso 1 1 calc R U . . .
C7 C -0.0349(16) 0.490(2) 0.3051(4) 0.052(3) Uani 1 1 d . . . . .
H7A H -0.099355 0.377846 0.297774 0.062 Uiso 1 1 calc R U . . .
H7B H -0.153621 0.571925 0.301514 0.062 Uiso 1 1 calc R U . . .
C18 C 0.7701(17) 0.502(2) 0.8215(4) 0.054(3) Uani 1 1 d . . . . .
H18 H 0.811691 0.521117 0.869887 0.065 Uiso 1 1 calc R U . . .
C19 C 0.5572(19) 0.4543(15) 0.8009(5) 0.054(3) Uani 1 1 d . . . . .
H19 H 0.457362 0.434059 0.834878 0.065 Uiso 1 1 calc R U . . .
C20 C 0.4962(18) 0.4370(18) 0.7279(5) 0.056(3) Uani 1 1 d . . . . .
H20 H 0.350968 0.413456 0.712015 0.067 Uiso 1 1 calc R U . . .

loop_
_atom_site_aniso_label
_atom_site_aniso_U_11
_atom_site_aniso_U_22
_atom_site_aniso_U_33
_atom_site_aniso_U_23
_atom_site_aniso_U_13
_atom_site_aniso_U_12
S1 0.0247(9) 0.0247(9) 0.0367(9) -0.0008(11) 0.0071(6) -0.0028(10)
O2 0.044(4) 0.027(4) 0.045(4) 0.010(3) 0.007(3) -0.005(3)
O1 0.040(4) 0.032(4) 0.053(5) -0.012(3) 0.011(4) -0.007(3)
O004 0.041(3) 0.048(5) 0.033(3) -0.003(3) -0.002(2) 0.003(3)
C2 0.021(4) 0.032(6) 0.088(7) 0.021(5) 0.020(4) 0.015(3)
C15 0.033(4) 0.042(6) 0.028(4) -0.007(3) -0.003(3) 0.002(4)
C1 0.017(3) 0.032(4) 0.053(4) 0.002(6) 0.005(3) -0.003(5)
C3 0.033(4) 0.028(5) 0.032(4) -0.004(3) -0.004(3) -0.005(3)
C4 0.025(3) 0.030(4) 0.030(3) -0.008(5) 0.003(3) 0.007(5)
C17 0.050(5) 0.056(7) 0.050(5) -0.011(6) -0.013(4) -0.011(6)
C16 0.048(5) 0.071(7) 0.042(5) 0.015(7) 0.001(4) -0.013(7)
C10 0.038(5) 0.057(6) 0.040(5) 0.004(5) -0.004(4) 0.006(5)
C5 0.030(4) 0.049(5) 0.034(4) 0.004(6) -0.002(3) 0.001(6)
C14 0.045(6) 0.064(7) 0.034(5) -0.001(5) 0.000(4) 0.008(5)
C9 0.056(6) 0.048(6) 0.031(5) -0.004(4) 0.006(4) -0.004(5)
C13 0.033(5) 0.064(7) 0.041(5) 0.005(5) 0.002(4) 0.001(5)
C8 0.041(4) 0.063(6) 0.026(4) 0.004(6) -0.004(3) 0.002(7)
C12 0.036(5) 0.060(7) 0.035(5) -0.003(5) -0.005(4) 0.012(5)
C11 0.035(4) 0.061(6) 0.025(3) -0.006(5) 0.001(3) -0.013(6)
C6 0.050(5) 0.052(7) 0.037(4) -0.010(5) -0.012(4) 0.003(6)
C7 0.049(5) 0.073(7) 0.032(4) 0.002(6) -0.001(4) -0.017(7)
C18 0.061(6) 0.066(6) 0.033(4) -0.005(7) -0.009(4) 0.025(8)
C19 0.059(7) 0.062(8) 0.043(5) -0.007(5) 0.016(5) 0.006(5)
C20 0.039(5) 0.088(9) 0.042(5) -0.003(5) 0.011(4) -0.004(5)

loop_
_atom_type_symbol
_atom_type_description
_atom_type_scat_dispersion_real
_atom_type_scat_dispersion_imag
_atom_type_scat_source
C C 0.0033 0.0016 'International Tables Vol C Tables 4.2.6.8 and 6.1.1.4'
H H 0.0000 0.0000 'International Tables Vol C Tables 4.2.6.8 and 6.1.1.4'
O O 0.0106 0.0060 'International Tables Vol C Tables 4.2.6.8 and 6.1.1.4'
S S 0.1246 0.1234 'International Tables Vol C Tables 4.2.6.8 and 6.1.1.4'

loop_
_geom_angle_atom_site_label_1
_geom_angle_atom_site_label_2
_geom_angle_atom_site_label_3
_geom_angle
_geom_angle_site_symmetry_1
_geom_angle_site_symmetry_3
_geom_angle_publ_flag
O2 S1 O1 116.4(3) . . ?
O2 S1 C1 109.2(5) . . ?
O2 S1 C4 110.7(5) . . ?
O1 S1 C1 111.6(5) . . ?
O1 S1 C4 110.7(5) . . ?
C4 S1 C1 96.4(3) . . ?
C11 O004 C14 115.4(8) . . ?
H2A C2 H2B 108.4 . . ?
C1 C2 H2A 110.0 . . ?
C1 C2 H2B 110.0 . . ?
C1 C2 C3 108.5(8) . . ?
C3 C2 H2A 110.0 . . ?
C3 C2 H2B 110.0 . . ?
C16 C15 C14 118.8(8) . . ?
C20 C15 C16 121.3(8) . . ?
C20 C15 C14 119.8(8) . . ?
S1 C1 H1A 111.0 . . ?
S1 C1 H1B 111.0 . . ?
C2 C1 S1 103.8(6) . . ?
C2 C1 H1A 111.0 . . ?
C2 C1 H1B 111.0 . . ?
H1A C1 H1B 109.0 . . ?
C2 C3 H3 107.7 . . ?
C4 C3 C2 103.5(7) . . ?
C4 C3 H3 107.7 . . ?
C5 C3 C2 117.3(7) . . ?
C5 C3 H3 107.7 . . ?
C5 C3 C4 112.5(6) . . ?
S1 C4 H4A 110.5 . . ?
S1 C4 H4B 110.5 . . ?
C3 C4 S1 106.4(5) . . ?
C3 C4 H4A 110.5 . . ?
C3 C4 H4B 110.5 . . ?
H4A C4 H4B 108.6 . . ?
C16 C17 H17 119.5 . . ?
C18 C17 H17 119.5 . . ?
C18 C17 C16 121.0(9) . . ?
C15 C16 C17 118.0(9) . . ?
C15 C16 H16 121.0 . . ?
C17 C16 H16 121.0 . . ?
C9 C10 H10 120.1 . . ?
C11 C10 H10 120.1 . . ?
C11 C10 C9 119.9(9) . . ?
C3 C5 H5A 108.8 . . ?
C3 C5 H5B 108.8 . . ?
C3 C5 C6 113.8(7) . . ?
H5A C5 H5B 107.7 . . ?
C6 C5 H5A 108.8 . . ?
C6 C5 H5B 108.8 . . ?
O004 C14 C15 107.7(7) . . ?
O004 C14 H14A 110.2 . . ?
O004 C14 H14B 110.2 . . ?
C15 C14 H14A 110.2 . . ?
C15 C14 H14B 110.2 . . ?
H14A C14 H14B 108.5 . . ?
C10 C9 H9 119.9 . . ?
C8 C9 C10 120.2(9) . . ?
C8 C9 H9 119.9 . . ?
C8 C13 H13 118.5 . . ?
C8 C13 C12 123.0(9) . . ?
C12 C13 H13 118.5 . . ?
C9 C8 C7 119.7(10) . . ?
C13 C8 C9 118.1(8) . . ?
C13 C8 C7 122.1(10) . . ?
C13 C12 H12 121.6 . . ?
C11 C12 C13 116.8(9) . . ?
C11 C12 H12 121.6 . . ?
O004 C11 C12 113.6(9) . . ?
C10 C11 O004 124.5(10) . . ?
C10 C11 C12 121.9(8) . . ?
C5 C6 H6A 108.7 . . ?
C5 C6 H6B 108.7 . . ?
H6A C6 H6B 107.6 . . ?
C7 C6 C5 114.3(8) . . ?
C7 C6 H6A 108.7 . . ?
C7 C6 H6B 108.7 . . ?
C8 C7 H7A 108.6 . . ?
C8 C7 H7B 108.6 . . ?
C6 C7 C8 114.5(8) . . ?
C6 C7 H7A 108.6 . . ?
C6 C7 H7B 108.6 . . ?
H7A C7 H7B 107.6 . . ?
C17 C18 H18 119.2 . . ?
C17 C18 C19 121.6(9) . . ?
C19 C18 H18 119.2 . . ?
C18 C19 H19 121.0 . . ?
C18 C19 C20 117.9(9) . . ?
C20 C19 H19 121.0 . . ?
C15 C20 C19 119.9(10) . . ?
C15 C20 H20 120.0 . . ?
C19 C20 H20 120.0 . . ?

loop_
_geom_bond_atom_site_label_1
_geom_bond_atom_site_label_2
_geom_bond_distance
_geom_bond_site_symmetry_2
_geom_bond_publ_flag
S1 O2 1.446(7) . ?
S1 O1 1.457(7) . ?
S1 C1 1.793(7) . ?
S1 C4 1.785(7) . ?
O004 C14 1.461(12) . ?
O004 C11 1.393(9) . ?
C2 H2A 0.9900 . ?
C2 H2B 0.9900 . ?
C2 C1 1.487(13) . ?
C2 C3 1.540(11) . ?
C15 C16 1.390(13) . ?
C15 C14 1.545(12) . ?
C15 C20 1.367(13) . ?
C1 H1A 0.9900 . ?
C1 H1B 0.9900 . ?
C3 H3 1.0000 . ?
C3 C4 1.535(10) . ?
C3 C5 1.529(12) . ?
C4 H4A 0.9900 . ?
C4 H4B 0.9900 . ?
C17 H17 0.9500 . ?
C17 C16 1.425(13) . ?
C17 C18 1.327(15) . ?
C16 H16 0.9500 . ?
C10 H10 0.9500 . ?
C10 C9 1.422(13) . ?
C10 C11 1.384(16) . ?
C5 H5A 0.9900 . ?
C5 H5B 0.9900 . ?
C5 C6 1.547(10) . ?
C14 H14A 0.9900 . ?
C14 H14B 0.9900 . ?
C9 H9 0.9500 . ?
C9 C8 1.407(15) . ?
C13 H13 0.9500 . ?
C13 C8 1.396(16) . ?
C13 C12 1.423(13) . ?
C8 C7 1.527(10) . ?
C12 H12 0.9500 . ?
C12 C11 1.406(15) . ?
C6 H6A 0.9900 . ?
C6 H6B 0.9900 . ?
C6 C7 1.492(14) . ?
C7 H7A 0.9900 . ?
C7 H7B 0.9900 . ?
C18 H18 0.9500 . ?
C18 C19 1.407(16) . ?
C19 H19 0.9500 . ?
C19 C20 1.420(14) . ?
C20 H20 0.9500 . ?

loop_
_geom_torsion_atom_site_label_1
_geom_torsion_atom_site_label_2
_geom_torsion_atom_site_label_3
_geom_torsion_atom_site_label_4
_geom_torsion
_geom_torsion_site_symmetry_1
_geom_torsion_site_symmetry_2
_geom_torsion_site_symmetry_3
_geom_torsion_site_symmetry_4
_geom_torsion_publ_flag
O2 S1 C1 C2 131.2(7) . . . . ?
O2 S1 C4 C3 -102.0(7) . . . . ?
O1 S1 C1 C2 -98.8(7) . . . . ?
O1 S1 C4 C3 127.4(7) . . . . ?
C2 C3 C4 S1 -34.7(8) . . . . ?
C2 C3 C5 C6 53.0(14) . . . . ?
C1 S1 C4 C3 11.3(8) . . . . ?
C1 C2 C3 C4 49.8(10) . . . . ?
C1 C2 C3 C5 174.3(9) . . . . ?
C3 C2 C1 S1 -40.6(10) . . . . ?
C3 C5 C6 C7 177.4(11) . . . . ?
C4 S1 C1 C2 16.6(9) . . . . ?
C4 C3 C5 C6 172.8(10) . . . . ?
C17 C18 C19 C20 -4(2) . . . . ?
C16 C15 C14 O004 -128.9(12) . . . . ?
C16 C15 C20 C19 -5.3(19) . . . . ?
C16 C17 C18 C19 3(2) . . . . ?
C10 C9 C8 C13 3.9(18) . . . . ?
C10 C9 C8 C7 -179.7(11) . . . . ?
C5 C3 C4 S1 -162.3(8) . . . . ?
C5 C6 C7 C8 177.1(14) . . . . ?
C14 O004 C11 C10 0.4(16) . . . . ?
C14 O004 C11 C12 179.4(10) . . . . ?
C14 C15 C16 C17 179.8(12) . . . . ?
C14 C15 C20 C19 178.9(10) . . . . ?
C9 C10 C11 O004 -180.0(10) . . . . ?
C9 C10 C11 C12 1.1(19) . . . . ?
C9 C8 C7 C6 -50(2) . . . . ?
C13 C8 C7 C6 126.3(14) . . . . ?
C13 C12 C11 O004 179.3(10) . . . . ?
C13 C12 C11 C10 -1.7(18) . . . . ?
C8 C13 C12 C11 3.6(17) . . . . ?
C12 C13 C8 C9 -4.7(19) . . . . ?
C12 C13 C8 C7 179.1(12) . . . . ?
C11 O004 C14 C15 -175.9(9) . . . . ?
C11 C10 C9 C8 -2.2(17) . . . . ?
C18 C17 C16 C15 -3(2) . . . . ?
C18 C19 C20 C15 5.0(18) . . . . ?
C20 C15 C16 C17 4(2) . . . . ?
C20 C15 C14 O004 47.0(13) . . . . ?
